data_4129683
loop_
_publ_author_name
'Tsao, Fu An'
'Cao, Levy'
'Grimme, Stefan'
'Stephan, Douglas W.'

_publ_section_title
;
 Double FLP-Alkyne Exchange Reactions: A Facile Route to Te/B
 Heterocycles.
;
_journal_issue 41
_journal_name_full 'Journal of the American Chemical Society'
_journal_page_first 13264
_journal_page_last 13267
_journal_paper_doi 10.1021/jacs.5b09526
_journal_volume 137
_journal_year 2015
_chemical_formula_sum 'C22 H15 B Br2 Te'
_chemical_formula_weight 577.57
_space_group_IT_number 14
_space_group_name_Hall '-P 2yn'
_space_group_name_H-M_alt 'P 1 21/n 1'
_symmetry_cell_setting monoclinic
_symmetry_space_group_name_H-M 'P 1 21/n 1'
_atom_sites_solution_hydrogens geom
_atom_sites_solution_primary direct
_atom_sites_solution_secondary difmap
_audit_creation_method SHELXL-97
_cell_angle_alpha 90.00
_cell_angle_beta 95.071(8)
_cell_angle_gamma 90.00
_cell_formula_units_Z 4
_cell_length_a 4.0401(6)
_cell_length_b 23.361(4)
_cell_length_c 20.748(3)
_cell_measurement_reflns_used 1881
_cell_measurement_temperature 150(2)
_cell_measurement_theta_max 22.24
_cell_measurement_theta_min 2.63
_cell_volume 1950.5(5)
_computing_cell_refinement 'Bruker SAINT'
_computing_data_collection 'Bruker APEX2'
_computing_data_reduction 'Bruker SAINT'
_computing_molecular_graphics 'Bruker SHELXTL'
_computing_publication_material 'Bruker SHELXTL'
_computing_structure_refinement 'SHELXL-97 (Sheldrick, 2008)'
_computing_structure_solution 'SHELXS-97 (Sheldrick, 2008)'
_diffrn_ambient_temperature 150(2)
_diffrn_measured_fraction_theta_full 0.991
_diffrn_measured_fraction_theta_max 0.991
_diffrn_measurement_device_type 'Bruker APEX-II CCD'
_diffrn_measurement_method '\f and \w scans'
_diffrn_radiation_monochromator graphite
_diffrn_radiation_source 'fine-focus sealed tube'
_diffrn_radiation_type MoK\a
_diffrn_radiation_wavelength 0.71073
_diffrn_reflns_av_R_equivalents 0.0872
_diffrn_reflns_av_sigmaI/netI 0.1051
_diffrn_reflns_limit_h_max 5
_diffrn_reflns_limit_h_min -4
_diffrn_reflns_limit_k_max 27
_diffrn_reflns_limit_k_min -30
_diffrn_reflns_limit_l_max 23
_diffrn_reflns_limit_l_min -26
_diffrn_reflns_number 17153
_diffrn_reflns_theta_full 27.52
_diffrn_reflns_theta_max 27.52
_diffrn_reflns_theta_min 1.32
_exptl_absorpt_coefficient_mu 5.625
_exptl_absorpt_correction_T_max 0.7662
_exptl_absorpt_correction_T_min 0.3992
_exptl_absorpt_correction_type multi-scan
_exptl_absorpt_process_details SADABS
_exptl_crystal_colour yellow
_exptl_crystal_density_diffrn 1.967
_exptl_crystal_density_method 'not measured'
_exptl_crystal_description fine
_exptl_crystal_F_000 1096
_exptl_crystal_size_max 0.20
_exptl_crystal_size_mid 0.05
_exptl_crystal_size_min 0.05
_refine_diff_density_max 0.877
_refine_diff_density_min -0.860
_refine_diff_density_rms 0.169
_refine_ls_extinction_method none
_refine_ls_goodness_of_fit_ref 1.023
_refine_ls_hydrogen_treatment constr
_refine_ls_matrix_type full
_refine_ls_number_parameters 235
_refine_ls_number_reflns 4448
_refine_ls_number_restraints 0
_refine_ls_restrained_S_all 1.023
_refine_ls_R_factor_all 0.1055
_refine_ls_R_factor_gt 0.0514
_refine_ls_shift/su_max 0.001
_refine_ls_shift/su_mean 0.000
_refine_ls_structure_factor_coef Fsqd
_refine_ls_weighting_details 'calc w=1/[\s^2^(Fo^2^)+(0.0220P)^2^+1.7789P] where P=(Fo^2^+2Fc^2^)/3'
_refine_ls_weighting_scheme calc
_refine_ls_wR_factor_gt 0.0750
_refine_ls_wR_factor_ref 0.0882
_reflns_number_gt 2851
_reflns_number_total 4448
_reflns_threshold_expression >2sigma(I)
_cod_data_source_file ja5b09526_si_002.cif
_cod_data_source_block jt030_0m
_cod_depositor_comments
;
The following automatic conversions were performed:

data item '_symmetry_cell_setting' value 'Monoclinic' was changed to
'monoclinic' in accordance with the
/home/saulius/struct/COD-crude-data/automatic-downloads/DataCite-retrospective/ACS/depositions/lib/dictionaries/cif_core.dic
dictionary named 'cif_core.dic' version 2.4.2 last updated on
2011-04-26.

Automatic conversion script
Id: cif_fix_values 6909 2019-04-08 15:41:33Z antanas 
;
_cod_original_cell_volume 1950.6(5)
_cod_original_sg_symbol_H-M P2(1)/n
_cod_database_code 4129683

loop_
_symmetry_equiv_pos_as_xyz
'x, y, z'
'-x+1/2, y+1/2, -z+1/2'
'-x, -y, -z'
'x-1/2, -y-1/2, z-1/2'

loop_
_atom_site_label
_atom_site_type_symbol
_atom_site_fract_x
_atom_site_fract_y
_atom_site_fract_z
_atom_site_U_iso_or_equiv
_atom_site_adp_type
_atom_site_occupancy
_atom_site_symmetry_multiplicity
_atom_site_calc_flag
_atom_site_refinement_flags
Te1 Te 0.81991(10) 0.213767(19) 0.867085(18) 0.01988(12) Uani 1 1 d .
Br2 Br 1.09233(19) 0.52027(3) 0.90157(3) 0.0381(2) Uani 1 1 d .
Br1 Br 0.9516(2) -0.09438(3) 0.91710(4) 0.0422(2) Uani 1 1 d .
C1 C 0.6481(15) 0.1469(3) 0.8065(3) 0.0195(14) Uani 1 1 d .
C2 C 0.4869(14) 0.1559(3) 0.7479(3) 0.0187(14) Uani 1 1 d .
H2A H 0.4231 0.1223 0.7241 0.022 Uiso 1 1 calc R
C3 C 0.5101(15) 0.2700(3) 0.7454(3) 0.0221(15) Uani 1 1 d .
H3A H 0.4618 0.3029 0.7194 0.027 Uiso 1 1 calc R
C4 C 0.6721(14) 0.2802(3) 0.8042(3) 0.0186(13) Uani 1 1 d .
C17 C 0.7704(14) 0.3374(3) 0.8287(3) 0.0179(13) Uani 1 1 d .
C22 C 0.9121(14) 0.3768(3) 0.7878(3) 0.0218(15) Uani 1 1 d .
H22A H 0.9445 0.3665 0.7445 0.026 Uiso 1 1 calc R
C21 C 1.0048(15) 0.4308(3) 0.8111(3) 0.0273(16) Uani 1 1 d .
H21A H 1.1021 0.4574 0.7837 0.033 Uiso 1 1 calc R
C20 C 0.9572(15) 0.4460(3) 0.8729(3) 0.0244(15) Uani 1 1 d .
C19 C 0.8160(15) 0.4092(3) 0.9138(3) 0.0231(15) Uani 1 1 d .
H19A H 0.7799 0.4207 0.9565 0.028 Uiso 1 1 calc R
C18 C 0.7267(15) 0.3550(3) 0.8920(3) 0.0222(15) Uani 1 1 d .
H18A H 0.6334 0.3290 0.9206 0.027 Uiso 1 1 calc R
C11 C 0.1775(14) 0.2124(3) 0.6468(2) 0.0185(13) Uani 1 1 d .
C12 C 0.1164(16) 0.2622(3) 0.6102(3) 0.0273(16) Uani 1 1 d .
H12A H 0.2019 0.2974 0.6273 0.033 Uiso 1 1 calc R
C13 C -0.0629(16) 0.2623(3) 0.5504(3) 0.0269(16) Uani 1 1 d .
H13A H -0.0945 0.2968 0.5264 0.032 Uiso 1 1 calc R
C14 C -0.1951(14) 0.2116(3) 0.5260(3) 0.0257(14) Uani 1 1 d .
H14A H -0.3210 0.2113 0.4851 0.031 Uiso 1 1 calc R
C15 C -0.1479(16) 0.1612(3) 0.5600(3) 0.0265(16) Uani 1 1 d .
H15A H -0.2410 0.1263 0.5432 0.032 Uiso 1 1 calc R
C16 C 0.0386(14) 0.1625(3) 0.6192(3) 0.0208(14) Uani 1 1 d .
H16A H 0.0738 0.1276 0.6423 0.025 Uiso 1 1 calc R
C5 C 0.7259(15) 0.0895(3) 0.8344(3) 0.0216(15) Uani 1 1 d .
C10 C 0.6775(15) 0.0761(3) 0.8985(3) 0.0267(16) Uani 1 1 d .
H10A H 0.5967 0.1050 0.9253 0.032 Uiso 1 1 calc R
C9 C 0.7430(15) 0.0224(3) 0.9243(3) 0.0255(15) Uani 1 1 d .
H9A H 0.7079 0.0142 0.9680 0.031 Uiso 1 1 calc R
C8 C 0.8608(15) -0.0192(3) 0.8848(3) 0.0247(15) Uani 1 1 d .
C7 C 0.9151(15) -0.0072(3) 0.8209(3) 0.0245(15) Uani 1 1 d .
H7A H 0.9979 -0.0360 0.7943 0.029 Uiso 1 1 calc R
C6 C 0.8473(15) 0.0471(3) 0.7964(3) 0.0231(15) Uani 1 1 d .
H6A H 0.8850 0.0554 0.7528 0.028 Uiso 1 1 calc R
B1 B 0.3918(16) 0.2124(3) 0.7141(3) 0.0182(14) Uani 1 1 d .

loop_
_atom_site_aniso_label
_atom_site_aniso_U_11
_atom_site_aniso_U_22
_atom_site_aniso_U_33
_atom_site_aniso_U_23
_atom_site_aniso_U_13
_atom_site_aniso_U_12
Te1 0.0223(2) 0.0189(2) 0.01736(19) -0.00131(19) -0.00429(15) 0.0003(2)
Br2 0.0484(5) 0.0215(4) 0.0440(4) -0.0091(3) 0.0013(4) -0.0068(4)
Br1 0.0603(5) 0.0220(4) 0.0435(4) 0.0090(3) 0.0009(4) 0.0073(4)
C1 0.026(4) 0.016(3) 0.016(3) 0.000(3) 0.001(3) -0.001(3)
C2 0.023(3) 0.018(4) 0.015(3) 0.001(3) 0.000(3) -0.001(3)
C3 0.027(4) 0.021(4) 0.018(3) -0.002(3) 0.004(3) 0.001(3)
C4 0.018(3) 0.018(4) 0.020(3) -0.005(3) 0.004(2) 0.000(3)
C17 0.019(3) 0.016(3) 0.019(3) 0.000(3) 0.001(3) 0.001(3)
C22 0.022(3) 0.024(4) 0.020(3) 0.001(3) 0.004(3) 0.002(3)
C21 0.030(4) 0.024(4) 0.028(4) 0.003(3) 0.006(3) 0.000(3)
C20 0.030(4) 0.012(3) 0.031(4) -0.007(3) 0.003(3) -0.001(3)
C19 0.028(4) 0.017(4) 0.024(3) -0.004(3) -0.001(3) 0.003(3)
C18 0.025(4) 0.022(4) 0.020(3) 0.001(3) 0.003(3) 0.005(3)
C11 0.020(3) 0.023(3) 0.013(3) 0.003(3) 0.003(2) 0.003(3)
C12 0.034(4) 0.020(4) 0.027(3) -0.002(3) 0.001(3) -0.003(3)
C13 0.035(4) 0.025(4) 0.020(3) 0.001(3) -0.003(3) 0.000(3)
C14 0.023(3) 0.037(4) 0.017(3) -0.005(3) 0.000(3) -0.001(3)
C15 0.032(4) 0.022(4) 0.025(3) -0.010(3) 0.003(3) -0.002(3)
C16 0.025(4) 0.017(4) 0.019(3) -0.002(3) -0.004(3) 0.000(3)
C5 0.023(4) 0.024(4) 0.018(3) -0.002(3) 0.001(3) -0.005(3)
C10 0.031(4) 0.023(4) 0.026(4) -0.001(3) 0.003(3) 0.007(3)
C9 0.038(4) 0.024(4) 0.015(3) 0.001(3) 0.008(3) 0.002(3)
C8 0.030(4) 0.018(4) 0.025(3) 0.003(3) -0.006(3) 0.001(3)
C7 0.027(4) 0.020(4) 0.025(4) -0.008(3) -0.002(3) 0.005(3)
C6 0.036(4) 0.021(4) 0.012(3) 0.002(3) 0.000(3) -0.002(3)
B1 0.012(3) 0.017(4) 0.027(4) 0.000(3) 0.006(3) -0.002(3)

loop_
_atom_type_symbol
_atom_type_description
_atom_type_scat_dispersion_real
_atom_type_scat_dispersion_imag
_atom_type_scat_source
C C 0.0033 0.0016 'International Tables Vol C Tables 4.2.6.8 and 6.1.1.4'
H H 0.0000 0.0000 'International Tables Vol C Tables 4.2.6.8 and 6.1.1.4'
B B 0.0013 0.0007 'International Tables Vol C Tables 4.2.6.8 and 6.1.1.4'
Br Br -0.2901 2.4595 'International Tables Vol C Tables 4.2.6.8 and 6.1.1.4'
Te Te -0.5308 1.6751 'International Tables Vol C Tables 4.2.6.8 and 6.1.1.4'

loop_
_geom_angle_atom_site_label_1
_geom_angle_atom_site_label_2
_geom_angle_atom_site_label_3
_geom_angle
C4 Te1 C1 96.8(2)
C2 C1 C5 124.3(6)
C2 C1 Te1 122.5(5)
C5 C1 Te1 113.2(4)
C1 C2 B1 129.2(6)
C1 C2 H2A 115.4
B1 C2 H2A 115.4
C4 C3 B1 129.6(6)
C4 C3 H3A 115.2
B1 C3 H3A 115.2
C3 C4 C17 124.5(6)
C3 C4 Te1 121.5(5)
C17 C4 Te1 114.0(4)
C18 C17 C22 117.7(6)
C18 C17 C4 122.5(5)
C22 C17 C4 119.8(5)
C21 C22 C17 119.6(5)
C21 C22 H22A 120.2
C17 C22 H22A 120.2
C20 C21 C22 120.6(6)
C20 C21 H21A 119.7
C22 C21 H21A 119.7
C21 C20 C19 121.5(6)
C21 C20 Br2 118.2(5)
C19 C20 Br2 120.3(5)
C20 C19 C18 118.9(6)
C20 C19 H19A 120.5
C18 C19 H19A 120.5
C19 C18 C17 121.7(6)
C19 C18 H18A 119.2
C17 C18 H18A 119.2
C16 C11 C12 115.3(5)
C16 C11 B1 122.2(5)
C12 C11 B1 122.5(6)
C13 C12 C11 122.9(6)
C13 C12 H12A 118.6
C11 C12 H12A 118.6
C14 C13 C12 118.9(6)
C14 C13 H13A 120.6
C12 C13 H13A 120.6
C15 C14 C13 121.1(6)
C15 C14 H14A 119.5
C13 C14 H14A 119.5
C14 C15 C16 118.4(6)
C14 C15 H15A 120.8
C16 C15 H15A 120.8
C15 C16 C11 123.4(6)
C15 C16 H16A 118.3
C11 C16 H16A 118.3
C6 C5 C10 117.9(6)
C6 C5 C1 119.9(5)
C10 C5 C1 122.1(5)
C9 C10 C5 122.3(6)
C9 C10 H10A 118.9
C5 C10 H10A 118.9
C10 C9 C8 118.4(6)
C10 C9 H9A 120.8
C8 C9 H9A 120.8
C9 C8 C7 120.9(6)
C9 C8 Br1 120.4(4)
C7 C8 Br1 118.7(5)
C6 C7 C8 119.4(6)
C6 C7 H7A 120.3
C8 C7 H7A 120.3
C5 C6 C7 121.1(5)
C5 C6 H6A 119.5
C7 C6 H6A 119.5
C2 B1 C3 120.1(5)
C2 B1 C11 120.2(6)
C3 B1 C11 119.7(6)

loop_
_geom_bond_atom_site_label_1
_geom_bond_atom_site_label_2
_geom_bond_distance
Te1 C4 2.081(6)
Te1 C1 2.085(6)
Br2 C20 1.898(6)
Br1 C8 1.903(6)
C1 C2 1.344(7)
C1 C5 1.482(8)
C2 B1 1.528(9)
C2 H2A 0.9500
C3 C4 1.354(8)
C3 B1 1.550(9)
C3 H3A 0.9500
C4 C17 1.472(8)
C17 C18 1.403(8)
C17 C22 1.406(8)
C22 C21 1.392(8)
C22 H22A 0.9500
C21 C20 1.360(8)
C21 H21A 0.9500
C20 C19 1.368(8)
C19 C18 1.381(8)
C19 H19A 0.9500
C18 H18A 0.9500
C11 C16 1.394(8)
C11 C12 1.399(8)
C11 B1 1.577(8)
C12 C13 1.381(8)
C12 H12A 0.9500
C13 C14 1.378(8)
C13 H13A 0.9500
C14 C15 1.377(8)
C14 H14A 0.9500
C15 C16 1.384(8)
C15 H15A 0.9500
C16 H16A 0.9500
C5 C6 1.382(8)
C5 C10 1.398(8)
C10 C9 1.381(8)
C10 H10A 0.9500
C9 C8 1.382(8)
C9 H9A 0.9500
C8 C7 1.393(8)
C7 C6 1.386(8)
C7 H7A 0.9500
C6 H6A 0.9500

loop_
_geom_torsion_atom_site_label_1
_geom_torsion_atom_site_label_2
_geom_torsion_atom_site_label_3
_geom_torsion_atom_site_label_4
_geom_torsion
C4 Te1 C1 C2 -2.2(5)
C4 Te1 C1 C5 177.1(4)
C5 C1 C2 B1 179.8(5)
Te1 C1 C2 B1 -1.0(9)
B1 C3 C4 C17 -179.7(5)
B1 C3 C4 Te1 2.7(8)
C1 Te1 C4 C3 1.4(5)
C1 Te1 C4 C17 -176.5(4)
C3 C4 C17 C18 136.1(6)
Te1 C4 C17 C18 -46.1(7)
C3 C4 C17 C22 -43.5(8)
Te1 C4 C17 C22 134.3(5)
C18 C17 C22 C21 0.4(9)
C4 C17 C22 C21 180.0(5)
C17 C22 C21 C20 -0.5(9)
C22 C21 C20 C19 -0.4(10)
C22 C21 C20 Br2 179.6(5)
C21 C20 C19 C18 1.4(10)
Br2 C20 C19 C18 -178.6(5)
C20 C19 C18 C17 -1.5(9)
C22 C17 C18 C19 0.6(9)
C4 C17 C18 C19 -179.0(6)
C16 C11 C12 C13 -1.3(9)
B1 C11 C12 C13 178.1(6)
C11 C12 C13 C14 1.7(9)
C12 C13 C14 C15 -0.7(9)
C13 C14 C15 C16 -0.5(9)
C14 C15 C16 C11 0.9(9)
C12 C11 C16 C15 0.0(8)
B1 C11 C16 C15 -179.4(5)
C2 C1 C5 C6 43.8(9)
Te1 C1 C5 C6 -135.5(5)
C2 C1 C5 C10 -135.5(7)
Te1 C1 C5 C10 45.2(7)
C6 C5 C10 C9 -0.8(10)
C1 C5 C10 C9 178.6(6)
C5 C10 C9 C8 0.1(10)
C10 C9 C8 C7 0.6(10)
C10 C9 C8 Br1 -179.4(5)
C9 C8 C7 C6 -0.5(10)
Br1 C8 C7 C6 179.4(5)
C10 C5 C6 C7 0.8(9)
C1 C5 C6 C7 -178.6(6)
C8 C7 C6 C5 -0.2(10)
C1 C2 B1 C3 5.5(9)
C1 C2 B1 C11 -175.4(6)
C4 C3 B1 C2 -6.5(9)
C4 C3 B1 C11 174.4(6)
C16 C11 B1 C2 7.0(8)
C12 C11 B1 C2 -172.3(5)
C16 C11 B1 C3 -174.0(5)
C12 C11 B1 C3 6.7(8)
